data_4088326
loop_
_publ_author_name
'Fischer, Reinald'
'G\"orls, Helmar'
'Langer, Jens'
'Enke, Marcel'
'Westerhausen, Matthias'

_publ_section_title
;
 Magnesiacycloalkanes with Different Ring Sizes
;
_journal_issue 4
_journal_name_full Organometallics
_journal_page_first 587
_journal_paper_doi 10.1021/acs.organomet.5b01010
_journal_volume 35
_journal_year 2016
_chemical_formula_moiety 'C36 H70 Mg2 O4'
_chemical_formula_sum 'C36 H70 Mg2 O4'
_chemical_formula_weight 615.54
_space_group_IT_number 14
_space_group_name_Hall '-P 2yn'
_space_group_name_H-M_alt 'P 1 21/n 1'
_symmetry_cell_setting monoclinic
_symmetry_space_group_name_Hall '-P 2yn'
_symmetry_space_group_name_H-M 'P 1 21/n 1'
_atom_sites_solution_hydrogens mixed
_atom_sites_solution_primary direct
_atom_sites_solution_secondary difmap
_audit_creation_method SHELXL-97
_cell_angle_alpha 90
_cell_angle_beta 104.568(1)
_cell_angle_gamma 90
_cell_formula_units_Z 2
_cell_length_a 8.9034(2)
_cell_length_b 13.2987(3)
_cell_length_c 17.1263(4)
_cell_measurement_reflns_used 14689
_cell_measurement_temperature 133(2)
_cell_measurement_theta_max 27.44
_cell_measurement_theta_min 2.37
_cell_volume 1962.62(8)
_computing_cell_refinement DENZO
_computing_data_collection COLLECT
_computing_data_reduction DENZO
_computing_molecular_graphics SHELXTL/PC
_computing_publication_material SHELXL-97
_computing_structure_refinement 'SHELXL-97 (Sheldrick, 2008)'
_computing_structure_solution 'SHELXS-97 (Sheldrick, 2008)'
_diffrn_ambient_temperature 133(2)
_diffrn_measured_fraction_theta_full 0.995
_diffrn_measured_fraction_theta_max 0.995
_diffrn_measurement_device_type KappaCCD
_diffrn_measurement_method 'phi- + omega-scan'
_diffrn_radiation_monochromator graphite
_diffrn_radiation_source 'fine-focus sealed tube'
_diffrn_radiation_type MoK\a
_diffrn_radiation_wavelength 0.71073
_diffrn_reflns_av_R_equivalents 0.0288
_diffrn_reflns_av_sigmaI/netI 0.0234
_diffrn_reflns_limit_h_max 11
_diffrn_reflns_limit_h_min -11
_diffrn_reflns_limit_k_max 17
_diffrn_reflns_limit_k_min -17
_diffrn_reflns_limit_l_max 22
_diffrn_reflns_limit_l_min -21
_diffrn_reflns_number 14689
_diffrn_reflns_theta_full 27.44
_diffrn_reflns_theta_max 27.44
_diffrn_reflns_theta_min 2.37
_exptl_absorpt_coefficient_mu 0.094
_exptl_absorpt_correction_T_max 0.7456
_exptl_absorpt_correction_T_min 0.6693
_exptl_absorpt_correction_type multi-scan
_exptl_absorpt_process_details 'SADABS, Bruker-AXS, 2002'
_exptl_crystal_colour colourless
_exptl_crystal_density_diffrn 1.042
_exptl_crystal_density_method 'not measured'
_exptl_crystal_description prism
_exptl_crystal_F_000 684
_exptl_crystal_size_max 0.125
_exptl_crystal_size_mid 0.104
_exptl_crystal_size_min 0.094
_refine_diff_density_max 0.386
_refine_diff_density_min -0.383
_refine_diff_density_rms 0.043
_refine_ls_extinction_method none
_refine_ls_goodness_of_fit_ref 1.042
_refine_ls_hydrogen_treatment mixed
_refine_ls_matrix_type full
_refine_ls_number_parameters 319
_refine_ls_number_reflns 4460
_refine_ls_number_restraints 0
_refine_ls_restrained_S_all 1.042
_refine_ls_R_factor_all 0.0519
_refine_ls_R_factor_gt 0.0451
_refine_ls_shift/su_max 0.002
_refine_ls_shift/su_mean 0.000
_refine_ls_structure_factor_coef Fsqd
_refine_ls_weighting_details 'calc w=1/[\s^2^(Fo^2^)+(0.0538P)^2^+1.0994P] where P=(Fo^2^+2Fc^2^)/3'
_refine_ls_weighting_scheme calc
_refine_ls_wR_factor_gt 0.1143
_refine_ls_wR_factor_ref 0.1201
_reflns_number_gt 3948
_reflns_number_total 4460
_reflns_threshold_expression >2sigma(I)
_cod_data_source_file om5b01010_si_002.cif
_cod_data_source_block FO5461
_cod_original_sg_symbol_H-M 'P 21/n'
_cod_database_code 4088326

loop_
_symmetry_equiv_pos_as_xyz
'x, y, z'
'-x+1/2, y+1/2, -z+1/2'
'-x, -y, -z'
'x-1/2, -y-1/2, z-1/2'

loop_
_atom_site_label
_atom_site_type_symbol
_atom_site_fract_x
_atom_site_fract_y
_atom_site_fract_z
_atom_site_U_iso_or_equiv
_atom_site_adp_type
_atom_site_occupancy
_atom_site_symmetry_multiplicity
_atom_site_calc_flag
_atom_site_refinement_flags
_atom_site_disorder_assembly
_atom_site_disorder_group
Mg1 Mg 0.77969(5) 0.27518(3) 0.92052(3) 0.01739(13) Uani 1 1 d . . .
O1 O 0.64988(11) 0.14262(7) 0.89418(7) 0.0266(2) Uani 1 1 d . B .
O2 O 0.72868(11) 0.27972(7) 1.03242(6) 0.0221(2) Uani 1 1 d . . .
C1 C 1.02305(15) 0.23684(10) 0.92983(8) 0.0210(3) Uani 1 1 d . . .
C2 C 1.12630(15) 0.32888(11) 0.95869(8) 0.0224(3) Uani 1 1 d . . .
H2A H 1.087(2) 0.3887(13) 0.9208(11) 0.029(4) Uiso 1 1 d . . .
H2B H 1.236(2) 0.3143(14) 0.9536(11) 0.031(5) Uiso 1 1 d . . .
C3 C 1.14004(15) 0.36641(10) 1.04486(8) 0.0216(3) Uani 1 1 d . . .
H3B H 1.1939(18) 0.3179(12) 1.0844(10) 0.020(4) Uiso 1 1 d . . .
H3A H 1.035(2) 0.3761(12) 1.0561(10) 0.024(4) Uiso 1 1 d . . .
C4 C 1.22692(16) 0.46678(10) 1.06062(8) 0.0220(3) Uani 1 1 d . . .
H4B H 1.327(2) 0.4594(13) 1.0479(10) 0.027(4) Uiso 1 1 d . . .
H4A H 1.163(2) 0.5175(13) 1.0213(11) 0.028(4) Uiso 1 1 d . . .
C5 C 1.25524(16) 0.50867(10) 1.14619(8) 0.0222(3) Uani 1 1 d . . .
H5B H 1.156(2) 0.5171(13) 1.1597(10) 0.026(4) Uiso 1 1 d . . .
H5A H 1.311(2) 0.4549(13) 1.1844(10) 0.026(4) Uiso 1 1 d . . .
C6 C 1.34669(15) 0.60806(10) 1.16040(8) 0.0214(3) Uani 1 1 d . . .
C7 C 1.51546(16) 0.58581(12) 1.15917(9) 0.0267(3) Uani 1 1 d . . .
H7C H 1.582(2) 0.6464(15) 1.1700(12) 0.039(5) Uiso 1 1 d . . .
H7B H 1.563(2) 0.5330(15) 1.2006(12) 0.041(5) Uiso 1 1 d . . .
H7A H 1.527(2) 0.5587(14) 1.1056(12) 0.032(5) Uiso 1 1 d . . .
C8 C 1.35141(19) 0.64430(12) 1.24609(9) 0.0295(3) Uani 1 1 d . . .
H8C H 1.405(2) 0.7100(15) 1.2584(12) 0.041(5) Uiso 1 1 d . . .
H8B H 1.249(2) 0.6549(13) 1.2554(11) 0.029(4) Uiso 1 1 d . . .
H8A H 1.403(2) 0.5942(15) 1.2887(12) 0.038(5) Uiso 1 1 d . . .
C9 C 1.09073(17) 0.14624(11) 0.98202(10) 0.0281(3) Uani 1 1 d . . .
H9C H 1.088(2) 0.1559(14) 1.0404(12) 0.035(5) Uiso 1 1 d . . .
H9B H 1.209(2) 0.1342(15) 0.9832(12) 0.041(5) Uiso 1 1 d . . .
H9A H 1.036(2) 0.0816(15) 0.9624(12) 0.041(5) Uiso 1 1 d . . .
C10 C 1.03758(17) 0.21478(13) 0.84375(10) 0.0293(3) Uani 1 1 d . . .
H10C H 0.978(2) 0.1540(16) 0.8194(12) 0.045(5) Uiso 1 1 d . . .
H10B H 0.999(2) 0.2725(16) 0.8061(13) 0.045(6) Uiso 1 1 d . . .
H10A H 1.149(2) 0.2046(15) 0.8437(12) 0.042(5) Uiso 1 1 d . . .
C11 C 0.6843(2) 0.05726(14) 0.84955(14) 0.0492(5) Uani 1 1 d . . .
H11A H 0.7467 0.0066 0.8861 0.059 Uiso 0.50 1 calc PR A 1
H11B H 0.7411 0.0781 0.8094 0.059 Uiso 0.50 1 calc PR A 1
C12 C 0.5211(6) 0.0155(4) 0.8075(3) 0.0471(12) Uani 0.50 1 d P B 1
H12A H 0.4789 0.0487 0.7548 0.056 Uiso 0.50 1 calc PR B 1
H12B H 0.5247 -0.0580 0.7991 0.056 Uiso 0.50 1 calc PR B 1
C12A C 0.5547(6) -0.0157(3) 0.8438(4) 0.0474(13) Uani 0.50 1 d P B 2
H12C H 0.5212 -0.0436 0.7885 0.057 Uiso 0.50 1 calc PR B 2
H12D H 0.5882 -0.0720 0.8821 0.057 Uiso 0.50 1 calc PR B 2
C13 C 0.4289(2) 0.03948(17) 0.86362(18) 0.0650(7) Uani 1 1 d . . .
H13A H 0.4373 -0.0146 0.9042 0.078 Uiso 0.50 1 calc PR B 1
H13B H 0.3184 0.0477 0.8348 0.078 Uiso 0.50 1 calc PR B 1
H13C H 0.3832 -0.0005 0.9006 0.078 Uiso 0.50 1 calc PR B 2
H13D H 0.3466 0.0536 0.8140 0.078 Uiso 0.50 1 calc PR B 2
C14 C 0.4925(2) 0.13442(14) 0.90259(15) 0.0426(5) Uani 1 1 d . B .
H14A H 0.435(3) 0.193(2) 0.8810(17) 0.076(8) Uiso 1 1 d . . .
H14B H 0.499(3) 0.136(2) 0.9649(19) 0.094(10) Uiso 1 1 d . . .
C15 C 0.6188(2) 0.34412(14) 1.05815(11) 0.0379(4) Uani 1 1 d . . .
H15A H 0.668(3) 0.4044(19) 1.0770(15) 0.057(7) Uiso 1 1 d . . .
H15B H 0.536(3) 0.3572(17) 1.0137(14) 0.054(6) Uiso 1 1 d . . .
C16 C 0.5731(2) 0.28641(15) 1.12444(11) 0.0368(4) Uani 1 1 d . . .
H16A H 0.493(3) 0.2330(17) 1.1004(15) 0.058(7) Uiso 1 1 d . . .
H16B H 0.535(3) 0.3317(17) 1.1600(14) 0.055(6) Uiso 1 1 d . . .
C17 C 0.72290(19) 0.23362(14) 1.16548(9) 0.0319(3) Uani 1 1 d . . .
H17B H 0.708(2) 0.1727(16) 1.1971(13) 0.048(6) Uiso 1 1 d . . .
H17A H 0.785(3) 0.2827(16) 1.2017(14) 0.053(6) Uiso 1 1 d . . .
C18 C 0.7942(2) 0.20838(13) 1.09627(9) 0.0313(3) Uani 1 1 d . . .
H18B H 0.907(3) 0.2152(15) 1.1090(13) 0.045(6) Uiso 1 1 d . . .
H18A H 0.769(2) 0.1415(16) 1.0766(12) 0.039(5) Uiso 1 1 d . . .

loop_
_atom_site_aniso_label
_atom_site_aniso_U_11
_atom_site_aniso_U_22
_atom_site_aniso_U_33
_atom_site_aniso_U_23
_atom_site_aniso_U_13
_atom_site_aniso_U_12
Mg1 0.0152(2) 0.0189(2) 0.0183(2) -0.00133(16) 0.00468(16) -0.00082(16)
O1 0.0210(5) 0.0224(5) 0.0390(6) -0.0092(4) 0.0127(4) -0.0044(4)
O2 0.0231(5) 0.0250(5) 0.0195(5) 0.0024(4) 0.0077(4) 0.0065(4)
C1 0.0158(6) 0.0247(6) 0.0231(7) -0.0032(5) 0.0061(5) -0.0018(5)
C2 0.0173(6) 0.0260(7) 0.0242(7) -0.0012(5) 0.0056(5) -0.0030(5)
C3 0.0184(6) 0.0224(6) 0.0233(7) 0.0008(5) 0.0041(5) -0.0017(5)
C4 0.0202(6) 0.0214(6) 0.0233(7) 0.0005(5) 0.0037(5) -0.0021(5)
C5 0.0218(6) 0.0234(7) 0.0207(6) 0.0027(5) 0.0042(5) -0.0017(5)
C6 0.0202(6) 0.0232(6) 0.0195(6) 0.0006(5) 0.0024(5) -0.0012(5)
C7 0.0197(6) 0.0282(7) 0.0293(7) 0.0022(6) 0.0005(5) -0.0022(6)
C8 0.0341(8) 0.0307(8) 0.0217(7) -0.0022(6) 0.0031(6) -0.0047(6)
C9 0.0237(7) 0.0256(7) 0.0356(8) -0.0017(6) 0.0086(6) 0.0023(6)
C10 0.0218(7) 0.0396(9) 0.0284(8) -0.0087(6) 0.0100(6) -0.0025(6)
C11 0.0392(9) 0.0367(9) 0.0813(15) -0.0334(10) 0.0330(10) -0.0141(8)
C12 0.044(3) 0.042(3) 0.060(3) -0.027(2) 0.022(2) -0.017(2)
C12A 0.036(2) 0.024(2) 0.087(4) -0.021(2) 0.024(3) -0.0096(17)
C13 0.0386(10) 0.0519(12) 0.112(2) -0.0428(13) 0.0337(12) -0.0207(9)
C14 0.0243(8) 0.0350(9) 0.0737(14) -0.0197(9) 0.0218(8) -0.0090(7)
C15 0.0475(10) 0.0396(9) 0.0344(9) 0.0108(7) 0.0247(8) 0.0226(8)
C16 0.0361(9) 0.0490(10) 0.0304(8) 0.0095(7) 0.0176(7) 0.0117(8)
C17 0.0316(8) 0.0432(9) 0.0217(7) 0.0045(7) 0.0084(6) 0.0052(7)
C18 0.0336(8) 0.0367(9) 0.0248(7) 0.0092(6) 0.0096(6) 0.0124(7)

loop_
_atom_type_symbol
_atom_type_description
_atom_type_scat_dispersion_real
_atom_type_scat_dispersion_imag
_atom_type_scat_source
C C 0.0033 0.0016 'International Tables Vol C Tables 4.2.6.8 and 6.1.1.4'
H H 0.0000 0.0000 'International Tables Vol C Tables 4.2.6.8 and 6.1.1.4'
O O 0.0106 0.0060 'International Tables Vol C Tables 4.2.6.8 and 6.1.1.4'
Mg Mg 0.0486 0.0363 'International Tables Vol C Tables 4.2.6.8 and 6.1.1.4'

loop_
_geom_angle_atom_site_label_1
_geom_angle_atom_site_label_2
_geom_angle_atom_site_label_3
_geom_angle
_geom_angle_site_symmetry_3
O2 Mg1 O1 89.21(4) .
O2 Mg1 C1 112.38(5) .
O1 Mg1 C1 107.56(5) .
O2 Mg1 C6 111.44(5) 3_767
O1 Mg1 C6 106.99(5) 3_767
C1 Mg1 C6 123.44(5) 3_767
C11 O1 C14 109.44(12) .
C11 O1 Mg1 126.65(9) .
C14 O1 Mg1 122.50(9) .
C15 O2 C18 109.30(11) .
C15 O2 Mg1 128.17(9) .
C18 O2 Mg1 122.34(8) .
C9 C1 C2 108.88(11) .
C9 C1 C10 107.06(12) .
C2 C1 C10 105.80(11) .
C9 C1 Mg1 117.54(9) .
C2 C1 Mg1 109.80(9) .
C10 C1 Mg1 107.10(9) .
C3 C2 C1 117.74(11) .
C3 C2 H2A 106.8(10) .
C1 C2 H2A 109.5(10) .
C3 C2 H2B 107.3(10) .
C1 C2 H2B 109.2(10) .
H2A C2 H2B 105.6(14) .
C4 C3 C2 111.57(11) .
C4 C3 H3B 108.5(10) .
C2 C3 H3B 111.2(10) .
C4 C3 H3A 107.8(10) .
C2 C3 H3A 111.9(10) .
H3B C3 H3A 105.7(13) .
C5 C4 C3 116.15(12) .
C5 C4 H4B 108.1(10) .
C3 C4 H4B 108.8(10) .
C5 C4 H4A 108.8(10) .
C3 C4 H4A 106.6(10) .
H4B C4 H4A 108.0(14) .
C4 C5 C6 114.69(11) .
C4 C5 H5B 109.2(10) .
C6 C5 H5B 109.8(10) .
C4 C5 H5A 107.4(10) .
C6 C5 H5A 110.5(10) .
H5B C5 H5A 104.8(14) .
C8 C6 C7 106.37(12) .
C8 C6 C5 107.87(12) .
C7 C6 C5 108.22(11) .
C8 C6 Mg1 105.55(9) 3_767
C7 C6 Mg1 118.40(9) 3_767
C5 C6 Mg1 109.94(9) 3_767
C6 C7 H7C 112.6(11) .
C6 C7 H7B 111.2(11) .
H7C C7 H7B 107.9(16) .
C6 C7 H7A 113.5(10) .
H7C C7 H7A 105.5(15) .
H7B C7 H7A 105.7(15) .
C6 C8 H8C 112.1(12) .
C6 C8 H8B 113.5(11) .
H8C C8 H8B 104.9(15) .
C6 C8 H8A 112.4(11) .
H8C C8 H8A 108.6(16) .
H8B C8 H8A 104.8(15) .
C1 C9 H9C 111.9(11) .
C1 C9 H9B 111.9(11) .
H9C C9 H9B 105.5(15) .
C1 C9 H9A 113.1(12) .
H9C C9 H9A 108.1(16) .
H9B C9 H9A 105.7(15) .
C1 C10 H10C 112.9(12) .
C1 C10 H10B 111.9(12) .
H10C C10 H10B 107.0(17) .
C1 C10 H10A 110.4(12) .
H10C C10 H10A 108.3(16) .
H10B C10 H10A 106.1(17) .
O1 C11 C12A 106.4(2) .
O1 C11 C12 103.2(2) .
C12A C11 C12 28.2(2) .
O1 C11 H11A 111.1 .
C12A C11 H11A 84.3 .
C12 C11 H11A 111.1 .
O1 C11 H11B 111.1 .
C12A C11 H11B 131.2 .
C12 C11 H11B 111.1 .
H11A C11 H11B 109.1 .
C13 C12 C11 103.5(3) .
C13 C12 H12A 111.1 .
C11 C12 H12A 111.1 .
C13 C12 H12B 111.1 .
C11 C12 H12B 111.1 .
H12A C12 H12B 109.0 .
C13 C12A C11 106.6(3) .
C13 C12A H12C 110.4 .
C11 C12A H12C 110.4 .
C13 C12A H12D 110.4 .
C11 C12A H12D 110.4 .
H12C C12A H12D 108.6 .
C12 C13 C12A 29.8(2) .
C12 C13 C14 105.8(3) .
C12A C13 C14 108.0(2) .
C12 C13 H13A 110.6 .
C12A C13 H13A 82.6 .
C14 C13 H13A 110.6 .
C12 C13 H13B 110.6 .
C12A C13 H13B 132.0 .
C14 C13 H13B 110.6 .
H13A C13 H13B 108.7 .
C12 C13 H13C 134.4 .
C12A C13 H13C 110.1 .
C14 C13 H13C 110.1 .
H13A C13 H13C 29.6 .
H13B C13 H13C 82.1 .
C12 C13 H13D 83.9 .
C12A C13 H13D 110.1 .
C14 C13 H13D 110.1 .
H13A C13 H13D 130.4 .
H13B C13 H13D 28.6 .
H13C C13 H13D 108.4 .
O1 C14 C13 106.90(14) .
O1 C14 H14A 109.7(17) .
C13 C14 H14A 114.6(17) .
O1 C14 H14B 106.9(17) .
C13 C14 H14B 113.3(17) .
H14A C14 H14B 105(2) .
O2 C15 C16 104.97(13) .
O2 C15 H15A 108.8(15) .
C16 C15 H15A 111.6(15) .
O2 C15 H15B 108.5(14) .
C16 C15 H15B 113.8(14) .
H15A C15 H15B 109(2) .
C15 C16 C17 102.29(14) .
C15 C16 H16A 110.2(14) .
C17 C16 H16A 108.2(13) .
C15 C16 H16B 111.0(14) .
C17 C16 H16B 113.7(13) .
H16A C16 H16B 111.2(19) .
C16 C17 C18 103.45(13) .
C16 C17 H17B 113.7(12) .
C18 C17 H17B 112.6(12) .
C16 C17 H17A 106.0(13) .
C18 C17 H17A 111.6(14) .
H17B C17 H17A 109.3(18) .
O2 C18 C17 106.01(12) .
O2 C18 H18B 107.6(12) .
C17 C18 H18B 114.4(13) .
O2 C18 H18A 109.1(12) .
C17 C18 H18A 111.8(12) .
H18B C18 H18A 107.7(17) .

loop_
_geom_bond_atom_site_label_1
_geom_bond_atom_site_label_2
_geom_bond_distance
_geom_bond_site_symmetry_2
Mg1 O2 2.0786(10) .
Mg1 O1 2.0940(11) .
Mg1 C1 2.1923(13) .
Mg1 C6 2.1938(14) 3_767
O1 C11 1.4437(18) .
O1 C14 1.4485(18) .
O2 C15 1.4499(17) .
O2 C18 1.4543(17) .
C1 C9 1.531(2) .
C1 C2 1.5359(19) .
C1 C10 1.540(2) .
C2 C3 1.5333(19) .
C2 H2A 1.030(18) .
C2 H2B 1.020(18) .
C3 C4 1.5322(18) .
C3 H3B 0.970(17) .
C3 H3A 1.006(17) .
C4 C5 1.5284(19) .
C4 H4B 0.971(18) .
C4 H4A 1.020(18) .
C5 C6 1.5393(19) .
C5 H5B 0.973(17) .
C5 H5A 1.012(17) .
C6 C8 1.535(2) .
C6 C7 1.5367(19) .
C6 Mg1 2.1938(14) 3_767
C7 H7C 0.99(2) .
C7 H7B 1.01(2) .
C7 H7A 1.014(19) .
C8 H8C 0.99(2) .
C8 H8B 0.976(19) .
C8 H8A 1.01(2) .
C9 H9C 1.014(19) .
C9 H9B 1.06(2) .
C9 H9A 1.00(2) .
C10 H10C 1.00(2) .
C10 H10B 1.01(2) .
C10 H10A 1.00(2) .
C11 C12A 1.492(5) .
C11 C12 1.553(5) .
C11 H11A 0.9900 .
C11 H11B 0.9900 .
C12 C13 1.447(6) .
C12 H12A 0.9900 .
C12 H12B 0.9900 .
C12A C13 1.449(5) .
C12A H12C 0.9900 .
C12A H12D 0.9900 .
C13 C14 1.473(2) .
C13 H13A 0.9900 .
C13 H13B 0.9900 .
C13 H13C 0.9900 .
C13 H13D 0.9900 .
C14 H14A 0.95(3) .
C14 H14B 1.05(3) .
C15 C16 1.508(2) .
C15 H15A 0.93(2) .
C15 H15B 0.93(2) .
C16 C17 1.514(2) .
C16 H16A 1.02(2) .
C16 H16B 0.98(2) .
C17 C18 1.516(2) .
C17 H17B 1.00(2) .
C17 H17A 0.97(2) .
C18 H18B 0.98(2) .
C18 H18A 0.96(2) .
